data_7216121
loop_
_publ_author_name
'Khullar, Sadhika'
'Gupta, Vijay'
'Mandal, Sanjay K.'

_publ_section_title
;
 Tuning the formation of dicarboxylate linker-assisted supramolecular 1D
 chains and squares of Ni(ii) using coordination and hydrogen bonds
;
_journal_issue 25
_journal_name_full CrystEngComm
_journal_page_first 5705
_journal_paper_doi 10.1039/c4ce00434e
_journal_volume 16
_journal_year 2014
_chemical_formula_moiety 'C20 H29 N3 Ni O5, H2 O'
_chemical_formula_sum 'C20 H31 N3 Ni O6'
_chemical_formula_weight 468.19
_chemical_name_common '[Ni(bpta)(CH3COO)2(H2O)].H2O'
_space_group_crystal_system triclinic
_space_group_IT_number 2
_space_group_name_Hall '-P 1'
_space_group_name_H-M_alt 'P -1'
_symmetry_space_group_name_Hall '-P 1'
_symmetry_space_group_name_H-M 'P -1'
_atom_sites_solution_hydrogens geom
_atom_sites_solution_primary direct
_atom_sites_solution_secondary difmap
_cell_angle_alpha 100.999(19)
_cell_angle_beta 94.355(17)
_cell_angle_gamma 97.503(17)
_cell_formula_units_Z 2
_cell_length_a 8.362(2)
_cell_length_b 9.211(3)
_cell_length_c 14.892(4)
_cell_measurement_reflns_used 3000
_cell_measurement_temperature 270.(2)
_cell_measurement_theta_max 22.8674
_cell_measurement_theta_min 2.2775
_cell_volume 1110.3(5)
_computing_cell_refinement 'SAINT V7.68A (Bruker AXS, 2009)'
_computing_data_reduction 'SAINT V7.68A (Bruker AXS, 2009)'
_computing_structure_refinement 'SHELXL-97 (Sheldrick, 2008)'
_computing_structure_solution 'SHELXS-97 (Sheldrick, 2008)'
_diffrn_ambient_temperature 270.(2)
_diffrn_detector_area_resol_mean 8.3333
_diffrn_measured_fraction_theta_full 0.990
_diffrn_measured_fraction_theta_max 0.990
_diffrn_radiation_wavelength 0.71073
_diffrn_reflns_av_R_equivalents 0.0530
_diffrn_reflns_av_sigmaI/netI 0.0604
_diffrn_reflns_limit_h_max 9
_diffrn_reflns_limit_h_min -9
_diffrn_reflns_limit_k_max 10
_diffrn_reflns_limit_k_min -10
_diffrn_reflns_limit_l_max 17
_diffrn_reflns_limit_l_min -17
_diffrn_reflns_number 13454
_diffrn_reflns_theta_full 25.09
_diffrn_reflns_theta_max 25.09
_diffrn_reflns_theta_min 1.40
_exptl_absorpt_coefficient_mu 0.914
_exptl_absorpt_correction_T_max 0.91
_exptl_absorpt_correction_T_min 0.80
_exptl_absorpt_correction_type multi-scan
_exptl_absorpt_process_details 'SADABS V2008/1 (Bruker AXS)'
_exptl_crystal_colour blue
_exptl_crystal_density_diffrn 1.400
_exptl_crystal_density_method 'not measured'
_exptl_crystal_description 'rod shaped'
_exptl_crystal_F_000 496
_exptl_crystal_size_max 0.150
_exptl_crystal_size_mid 0.100
_exptl_crystal_size_min 0.100
_refine_diff_density_max 0.318
_refine_diff_density_min -0.386
_refine_ls_extinction_method none
_refine_ls_goodness_of_fit_ref 0.974
_refine_ls_hydrogen_treatment mixed
_refine_ls_matrix_type full
_refine_ls_number_parameters 285
_refine_ls_number_reflns 3893
_refine_ls_number_restraints 3
_refine_ls_restrained_S_all 0.974
_refine_ls_R_factor_all 0.0601
_refine_ls_R_factor_gt 0.0400
_refine_ls_shift/su_max 0.011
_refine_ls_shift/su_mean 0.000
_refine_ls_structure_factor_coef Fsqd
_refine_ls_weighting_details 'calc w=1/[\s^2^(Fo^2^)+(0.0514P)^2^+0.1953P] where P=(Fo^2^+2Fc^2^)/3'
_refine_ls_weighting_scheme calc
_refine_ls_wR_factor_gt 0.0933
_refine_ls_wR_factor_ref 0.1031
_reflns_number_gt 2960
_reflns_number_total 3893
_reflns_threshold_expression >2sigma(I)
_cod_data_source_file c4ce00434e2.cif
_cod_data_source_block I
_cod_depositor_comments 'Adding full bibliography for 7216121--7216124.cif.'
_cod_database_code 7216121

loop_
_space_group_symop_operation_xyz
'x, y, z'
'-x, -y, -z'

loop_
_atom_site_type_symbol
_atom_site_label
_atom_site_fract_x
_atom_site_fract_y
_atom_site_fract_z
_atom_site_U_iso_or_equiv
_atom_site_adp_type
_atom_site_calc_flag
_atom_site_refinement_flags
_atom_site_occupancy
Ni Ni1 0.29902(4) 0.45987(4) 0.26800(3) 0.02811(14) Uani d . 1
N N1 0.2489(3) 0.6756(3) 0.30422(16) 0.0308(6) Uani d . 1
N N2 0.0390(3) 0.4326(3) 0.20710(15) 0.0264(6) Uani d . 1
N N3 0.1849(3) 0.3894(3) 0.37331(16) 0.0293(6) Uani d . 1
O O1 0.3398(2) 0.2507(2) 0.21494(15) 0.0419(6) Uani d . 1
O O2 0.5665(3) 0.2184(3) 0.29281(18) 0.0565(7) Uani d . 1
O O3 0.4024(2) 0.5349(2) 0.15844(14) 0.0381(5) Uani d . 1
O O4 0.6346(3) 0.6633(3) 0.23401(16) 0.0503(6) Uani d . 1
O O5 0.5214(3) 0.5050(3) 0.34799(15) 0.0401(6) Uani d D 1
H H5A 0.572(4) 0.553(3) 0.315(2) 0.06 Uiso d D 1
H H5B 0.553(4) 0.4229(19) 0.336(2) 0.06 Uiso d D 1
O O6 0.7227(4) 0.9666(4) 0.3471(3) 0.0941(11) Uani d G 1
H H6A 0.6752 1.036 0.3322 0.141 Uiso d G 1
H H6B 0.6911 0.8857 0.3081 0.141 Uiso d G 1
C C1 0.4527(4) 0.1777(4) 0.2291(2) 0.0385(8) Uani d . 1
C C2 0.4493(5) 0.0319(4) 0.1629(3) 0.0657(12) Uani d . 1
H H2A 0.4246 -0.0493 0.1939 0.099 Uiso calc R 1
H H2B 0.5534 0.0281 0.1401 0.099 Uiso calc R 1
H H2C 0.3679 0.0238 0.1125 0.099 Uiso calc R 1
C C3 0.5335(4) 0.6226(3) 0.1633(2) 0.0346(8) Uani d . 1
C C4 0.5729(4) 0.6811(4) 0.0786(2) 0.0452(9) Uani d . 1
H H4A 0.606 0.6032 0.0345 0.068 Uiso calc R 1
H H4B 0.6593 0.7639 0.0948 0.068 Uiso calc R 1
H H4C 0.4786 0.7134 0.0524 0.068 Uiso calc R 1
C C5 0.3336(4) 0.7877(4) 0.3685(2) 0.0396(8) Uani d . 1
H H5 0.422 0.7678 0.4036 0.048 Uiso calc R 1
C C6 0.2954(4) 0.9289(4) 0.3844(2) 0.0459(9) Uani d . 1
H H6 0.3569 1.0038 0.4292 0.055 Uiso calc R 1
C C7 0.1642(4) 0.9591(4) 0.3331(2) 0.0500(9) Uani d . 1
H H7 0.1356 1.0547 0.3428 0.06 Uiso calc R 1
C C8 0.0759(4) 0.8454(4) 0.2672(2) 0.0415(8) Uani d . 1
H H8 -0.0141 0.863 0.2325 0.05 Uiso calc R 1
C C9 0.1223(3) 0.7062(3) 0.2533(2) 0.0305(7) Uani d . 1
C C10 0.0364(4) 0.5796(3) 0.1793(2) 0.0316(7) Uani d . 1
H H10A -0.0752 0.5946 0.1669 0.038 Uiso calc R 1
H H10B 0.0884 0.579 0.1232 0.038 Uiso calc R 1
C C11 -0.0289(3) 0.3030(3) 0.12783(19) 0.0299(7) Uani d . 1
C C12 -0.1977(4) 0.3200(4) 0.0855(2) 0.0435(9) Uani d . 1
H H12A -0.1886 0.4052 0.0568 0.065 Uiso calc R 1
H H12B -0.269 0.3338 0.133 0.065 Uiso calc R 1
H H12C -0.2406 0.2317 0.0404 0.065 Uiso calc R 1
C C13 -0.0412(4) 0.1573(3) 0.1634(2) 0.0403(8) Uani d . 1
H H13A -0.0734 0.0741 0.1128 0.061 Uiso calc R 1
H H13B -0.1203 0.1575 0.2069 0.061 Uiso calc R 1
H H13C 0.0624 0.1486 0.1928 0.061 Uiso calc R 1
C C14 0.0861(4) 0.2957(4) 0.0533(2) 0.0412(8) Uani d . 1
H H14A 0.1905 0.2802 0.078 0.062 Uiso calc R 1
H H14B 0.0967 0.3878 0.0316 0.062 Uiso calc R 1
H H14C 0.0437 0.2144 0.0031 0.062 Uiso calc R 1
C C15 -0.0573(3) 0.4310(3) 0.28742(19) 0.0295(7) Uani d . 1
H H15A -0.1621 0.3705 0.2663 0.035 Uiso calc R 1
H H15B -0.0761 0.5321 0.3116 0.035 Uiso calc R 1
C C16 0.0220(3) 0.3714(3) 0.36379(19) 0.0287(7) Uani d . 1
C C17 -0.0690(4) 0.3084(4) 0.4240(2) 0.0388(8) Uani d . 1
H H17 -0.1817 0.2966 0.4158 0.047 Uiso calc R 1
C C18 0.0096(4) 0.2634(4) 0.4966(2) 0.0446(9) Uani d . 1
H H18 -0.0492 0.2189 0.5373 0.053 Uiso calc R 1
C C19 0.1764(4) 0.2854(4) 0.5077(2) 0.0439(9) Uani d . 1
H H19 0.2317 0.2587 0.5572 0.053 Uiso calc R 1
C C20 0.2600(4) 0.3467(4) 0.4456(2) 0.0367(8) Uani d . 1
H H20 0.3727 0.3596 0.4531 0.044 Uiso calc R 1

loop_
_atom_site_aniso_label
_atom_site_aniso_U_11
_atom_site_aniso_U_22
_atom_site_aniso_U_33
_atom_site_aniso_U_12
_atom_site_aniso_U_13
_atom_site_aniso_U_23
Ni1 0.0218(2) 0.0302(3) 0.0321(2) 0.00432(15) 0.00093(15) 0.00618(17)
N1 0.0278(14) 0.0299(15) 0.0348(15) 0.0022(11) 0.0055(11) 0.0074(12)
N2 0.0239(13) 0.0291(14) 0.0270(13) 0.0041(10) 0.0036(10) 0.0069(11)
N3 0.0265(14) 0.0300(15) 0.0304(14) 0.0030(10) -0.0001(10) 0.0056(11)
O1 0.0354(13) 0.0359(14) 0.0521(15) 0.0122(10) -0.0035(10) 0.0016(11)
O2 0.0383(14) 0.0485(16) 0.0821(19) 0.0122(11) -0.0113(13) 0.0143(14)
O3 0.0305(12) 0.0425(14) 0.0390(13) -0.0011(10) 0.0056(9) 0.0061(10)
O4 0.0388(14) 0.0537(17) 0.0550(16) -0.0084(11) -0.0027(11) 0.0159(12)
O5 0.0295(12) 0.0456(15) 0.0441(15) 0.0048(11) -0.0002(10) 0.0083(12)
O6 0.089(2) 0.060(2) 0.124(3) 0.0109(19) -0.035(2) 0.015(2)
C1 0.0350(19) 0.034(2) 0.050(2) 0.0103(15) 0.0129(15) 0.0130(16)
C2 0.063(3) 0.054(3) 0.080(3) 0.026(2) 0.010(2) 0.000(2)
C3 0.0284(18) 0.0309(19) 0.046(2) 0.0085(14) 0.0093(14) 0.0056(15)
C4 0.045(2) 0.042(2) 0.048(2) 0.0032(16) 0.0143(16) 0.0088(17)
C5 0.0336(18) 0.039(2) 0.043(2) -0.0003(14) 0.0032(14) 0.0028(16)
C6 0.054(2) 0.028(2) 0.049(2) -0.0029(16) 0.0047(17) -0.0037(16)
C7 0.066(3) 0.032(2) 0.052(2) 0.0116(17) 0.0049(19) 0.0051(17)
C8 0.046(2) 0.036(2) 0.047(2) 0.0127(16) 0.0042(15) 0.0162(17)
C9 0.0325(17) 0.0293(18) 0.0310(17) 0.0051(13) 0.0083(13) 0.0073(14)
C10 0.0309(17) 0.0313(19) 0.0353(18) 0.0093(13) -0.0004(13) 0.0117(14)
C11 0.0279(16) 0.0299(18) 0.0290(17) -0.0002(13) -0.0017(12) 0.0041(13)
C12 0.0393(19) 0.049(2) 0.040(2) 0.0016(16) -0.0097(14) 0.0116(16)
C13 0.0424(19) 0.0310(19) 0.045(2) 0.0024(15) -0.0018(15) 0.0063(16)
C14 0.0426(19) 0.045(2) 0.0327(19) 0.0053(16) 0.0003(14) 0.0029(16)
C15 0.0235(15) 0.0319(18) 0.0333(17) 0.0043(12) 0.0046(12) 0.0059(14)
C16 0.0298(17) 0.0289(18) 0.0269(17) 0.0042(13) 0.0048(12) 0.0033(13)
C17 0.0336(18) 0.046(2) 0.0367(19) 0.0017(15) 0.0055(14) 0.0098(16)
C18 0.049(2) 0.053(2) 0.033(2) 0.0003(17) 0.0087(15) 0.0144(17)
C19 0.057(2) 0.045(2) 0.0297(19) 0.0055(17) -0.0030(15) 0.0128(16)
C20 0.0352(18) 0.039(2) 0.0342(19) 0.0027(14) -0.0051(14) 0.0097(15)

loop_
_atom_type_symbol
_atom_type_description
_atom_type_scat_dispersion_real
_atom_type_scat_dispersion_imag
_atom_type_scat_source
C C 0.0033 0.0016 'International Tables Vol C Tables 4.2.6.8 and 6.1.1.4'
H H 0.0000 0.0000 'International Tables Vol C Tables 4.2.6.8 and 6.1.1.4'
N N 0.0061 0.0033 'International Tables Vol C Tables 4.2.6.8 and 6.1.1.4'
O O 0.0106 0.0060 'International Tables Vol C Tables 4.2.6.8 and 6.1.1.4'
Ni Ni 0.3393 1.1124 'International Tables Vol C Tables 4.2.6.8 and 6.1.1.4'

loop_
_geom_angle_atom_site_label_1
_geom_angle_atom_site_label_2
_geom_angle_atom_site_label_3
_geom_angle
O1 Ni1 N3 91.97(10)
O1 Ni1 N1 172.32(9)
N3 Ni1 N1 93.66(10)
O1 Ni1 O5 91.05(9)
N3 Ni1 O5 91.07(9)
N1 Ni1 O5 94.05(9)
O1 Ni1 O3 89.49(9)
N3 Ni1 O3 176.74(9)
N1 Ni1 O3 84.62(9)
O5 Ni1 O3 91.82(8)
O1 Ni1 N2 96.99(9)
N3 Ni1 N2 80.63(9)
N1 Ni1 N2 78.82(9)
O5 Ni1 N2 168.60(8)
O3 Ni1 N2 96.30(8)
C5 N1 C9 118.0(3)
C5 N1 Ni1 127.1(2)
C9 N1 Ni1 114.72(19)
C10 N2 C15 108.0(2)
C10 N2 C11 111.3(2)
C15 N2 C11 111.0(2)
C10 N2 Ni1 100.47(15)
C15 N2 Ni1 104.38(15)
C11 N2 Ni1 120.61(17)
C16 N3 C20 118.2(3)
C16 N3 Ni1 116.44(19)
C20 N3 Ni1 125.1(2)
C1 O1 Ni1 133.5(2)
C3 O3 Ni1 126.5(2)
Ni1 O5 H5A 97.(3)
Ni1 O5 H5B 101.(3)
H5A O5 H5B 103.(2)
H6A O6 H6B 109.6
O1 C1 O2 125.0(3)
O1 C1 C2 116.1(3)
O2 C1 C2 118.8(3)
C1 C2 H2A 109.5
C1 C2 H2B 109.5
H2A C2 H2B 109.5
C1 C2 H2C 109.5
H2A C2 H2C 109.5
H2B C2 H2C 109.5
O3 C3 O4 124.6(3)
O3 C3 C4 117.7(3)
O4 C3 C4 117.8(3)
C3 C4 H4A 109.5
C3 C4 H4B 109.5
H4A C4 H4B 109.5
C3 C4 H4C 109.5
H4A C4 H4C 109.5
H4B C4 H4C 109.5
N1 C5 C6 122.8(3)
N1 C5 H5 118.6
C6 C5 H5 118.6
C5 C6 C7 119.0(3)
C5 C6 H6 120.5
C7 C6 H6 120.5
C6 C7 C8 119.0(3)
C6 C7 H7 120.5
C8 C7 H7 120.5
C9 C8 C7 119.3(3)
C9 C8 H8 120.3
C7 C8 H8 120.3
N1 C9 C8 121.9(3)
N1 C9 C10 116.2(3)
C8 C9 C10 122.0(3)
N2 C10 C9 111.4(2)
N2 C10 H10A 109.4
C9 C10 H10A 109.4
N2 C10 H10B 109.4
C9 C10 H10B 109.4
H10A C10 H10B 108.0
C14 C11 N2 109.2(2)
C14 C11 C13 108.9(3)
N2 C11 C13 108.8(2)
C14 C11 C12 108.6(2)
N2 C11 C12 112.2(2)
C13 C11 C12 109.1(2)
C11 C12 H12A 109.5
C11 C12 H12B 109.5
H12A C12 H12B 109.5
C11 C12 H12C 109.5
H12A C12 H12C 109.5
H12B C12 H12C 109.5
C11 C13 H13A 109.5
C11 C13 H13B 109.5
H13A C13 H13B 109.5
C11 C13 H13C 109.5
H13A C13 H13C 109.5
H13B C13 H13C 109.5
C11 C14 H14A 109.5
C11 C14 H14B 109.5
H14A C14 H14B 109.5
C11 C14 H14C 109.5
H14A C14 H14C 109.5
H14B C14 H14C 109.5
N2 C15 C16 114.1(2)
N2 C15 H15A 108.7
C16 C15 H15A 108.7
N2 C15 H15B 108.7
C16 C15 H15B 108.7
H15A C15 H15B 107.6
N3 C16 C17 122.0(3)
N3 C16 C15 116.9(3)
C17 C16 C15 121.1(3)
C16 C17 C18 119.1(3)
C16 C17 H17 120.5
C18 C17 H17 120.5
C19 C18 C17 118.9(3)
C19 C18 H18 120.6
C17 C18 H18 120.6
C20 C19 C18 119.5(3)
C20 C19 H19 120.3
C18 C19 H19 120.3
N3 C20 C19 122.4(3)
N3 C20 H20 118.8
C19 C20 H20 118.8

loop_
_geom_bond_atom_site_label_1
_geom_bond_atom_site_label_2
_geom_bond_distance
Ni1 O1 2.021(2)
Ni1 N3 2.061(2)
Ni1 N1 2.063(3)
Ni1 O5 2.079(2)
Ni1 O3 2.092(2)
Ni1 N2 2.255(2)
N1 C5 1.347(4)
N1 C9 1.347(4)
N2 C10 1.491(4)
N2 C15 1.493(3)
N2 C11 1.524(4)
N3 C16 1.343(3)
N3 C20 1.353(4)
O1 C1 1.256(4)
O2 C1 1.258(4)
O3 C3 1.262(3)
O4 C3 1.262(4)
O5 H5A 0.833(10)
O5 H5B 0.825(10)
O6 H6A 0.85
O6 H6B 0.8501
C1 C2 1.502(5)
C2 H2A 0.96
C2 H2B 0.96
C2 H2C 0.96
C3 C4 1.506(4)
C4 H4A 0.96
C4 H4B 0.96
C4 H4C 0.96
C5 C6 1.361(4)
C5 H5 0.93
C6 C7 1.378(5)
C6 H6 0.93
C7 C8 1.379(5)
C7 H7 0.93
C8 C9 1.370(4)
C8 H8 0.93
C9 C10 1.503(4)
C10 H10A 0.97
C10 H10B 0.97
C11 C14 1.520(4)
C11 C13 1.529(4)
C11 C12 1.541(4)
C12 H12A 0.96
C12 H12B 0.96
C12 H12C 0.96
C13 H13A 0.96
C13 H13B 0.96
C13 H13C 0.96
C14 H14A 0.96
C14 H14B 0.96
C14 H14C 0.96
C15 C16 1.501(4)
C15 H15A 0.97
C15 H15B 0.97
C16 C17 1.381(4)
C17 C18 1.381(4)
C17 H17 0.93
C18 C19 1.375(4)
C18 H18 0.93
C19 C20 1.363(4)
C19 H19 0.93
C20 H20 0.93
